data_7157335
loop_
_publ_author_name
'Yang, Hongzhou'
'Wang, Qingqing'
'Luo, Yuan'
'Ye, Ling'
'Li, Xinying'
'Chen, Feng'
'Zhao, Zhigang'
'Li, Xuefeng'

_publ_section_title
;
 Enantioselective synthesis of trifluoromethyl substituted cyclohexanones
 via an organocatalytic cascade Michael/aldol reaction.
;
_journal_issue 8
_journal_name_full 'Organic &amp; biomolecular chemistry'
_journal_page_first 1607
_journal_page_last 1611
_journal_paper_doi 10.1039/d0ob00004c
_journal_volume 18
_journal_year 2020
_chemical_absolute_configuration ad
_chemical_formula_moiety 'C14 H15 F3 O4 S'
_chemical_formula_sum 'C14 H15 F3 O4 S'
_chemical_formula_weight 336.32
_space_group_crystal_system monoclinic
_space_group_IT_number 5
_space_group_name_Hall 'I 2y'
_space_group_name_H-M_alt 'I 1 2 1'
_atom_sites_solution_hydrogens geom
_atom_sites_solution_primary direct
_audit_creation_date 2018-07-20
_audit_creation_method
;
Olex2 1.2
(compiled 2018.05.29 svn.r3508 for OlexSys, GUI svn.r5506)
;
_audit_update_record
;
2019-12-23 deposited with the CCDC.	2020-02-03 downloaded from the CCDC.
;
_cell_angle_alpha 90
_cell_angle_beta 103.086(6)
_cell_angle_gamma 90
_cell_formula_units_Z 4
_cell_length_a 17.4373(11)
_cell_length_b 5.6433(3)
_cell_length_c 16.0752(9)
_cell_measurement_reflns_used 4518
_cell_measurement_temperature 157(10)
_cell_measurement_theta_max 72.9890
_cell_measurement_theta_min 4.2520
_cell_volume 1540.78(16)
_computing_cell_refinement 'CrysAlisPro 1.171.38.46 (Rigaku OD, 2015)'
_computing_data_collection 'CrysAlisPro 1.171.38.46 (Rigaku OD, 2015)'
_computing_data_reduction 'CrysAlisPro 1.171.38.46 (Rigaku OD, 2015)'
_computing_molecular_graphics 'Olex2 (Dolomanov et al., 2009)'
_computing_publication_material 'Olex2 (Dolomanov et al., 2009)'
_computing_structure_refinement 'ShelXL (Sheldrick, 2015)'
_computing_structure_solution 'ShelXT (Sheldrick, 2015)'
_diffrn_ambient_environment N~2~
_diffrn_ambient_temperature 157(10)
_diffrn_detector 'CCD plate'
_diffrn_detector_area_resol_mean 15.9595
_diffrn_detector_type EosS2
_diffrn_measured_fraction_theta_full 0.999
_diffrn_measured_fraction_theta_max 0.987
_diffrn_measurement_details
;
List of Runs (angles in degrees, time in seconds):

  # Type    Start    End  Width  t~exp~   \w     \q     \k     \f   Frames
#--------------------------------------------------------------------------
  1  \w    -55.00  33.00   1.00    1.00    --  -36.29  38.00   0.00   88
  2  \w   -104.00 -20.00   1.00    1.00    --  -36.29 -57.00-150.00   84
  3  \w   -104.00 -20.00   1.00    1.00    --  -36.29 -57.00 150.00   84
  4  \w     20.00 104.00   1.00    1.00    --   36.29  57.00  60.00   84
  5  \w      1.00  75.00   1.00    1.00    --   36.29 -99.00  90.00   74
  6  \w     23.00  90.00   1.00    1.00    --   36.29-125.00 -30.00   67
  7  \w     20.00 104.00   1.00    1.00    --   36.29  57.00  90.00   84
  8  \w     20.00 104.00   1.00    1.00    --   36.29  57.00  30.00   84
  9  \w     57.00 151.00   1.00    3.20    --  108.71 178.00 150.00   94
 10  \w     91.00 177.00   1.00    3.20    --  108.71  45.00 -30.00   86
 11  \w     87.00 178.00   1.00    3.20    --  108.71  30.00-120.00   91
 12  \w     42.00 127.00   1.00    3.20    --  108.71 -61.00 150.00   85
 13  \w    100.00 178.00   1.00    3.20    --  108.71 111.00 150.00   78
 14  \w     91.00 176.00   1.00    3.20    --  108.71  61.00 -60.00   85
 15  \w     39.00 109.00   1.00    3.20    --  108.71 -94.00   0.00   70
 16  \w     91.00 177.00   1.00    3.20    --  108.71  45.00 -90.00   86
 17  \w     39.00 109.00   1.00    3.20    --  108.71 -94.00 -90.00   70
 18  \w     42.00 127.00   1.00    3.20    --  108.71 -61.00   0.00   85
 19  \w     39.00 115.00   1.00    3.20    --  108.71-111.00-180.00   76
 20  \w     40.00 126.00   1.00    3.20    --  108.71 -45.00-120.00   86
 21  \w    -53.00  31.00   1.00    1.00    --  -36.29  57.00-150.00   84
 22  \w     10.00 104.00   1.00    1.00    --   36.29  77.00-180.00   94
 23  \w    -31.00  53.00   1.00    1.00    --   36.29 -57.00  60.00   84
 24  \w     10.00 104.00   1.00    1.00    --   36.29  77.00 -30.00   94
 25  \w     17.00 105.00   1.00    1.00    --   36.29  38.00 -30.00   88
 26  \w     87.00 178.00   1.00    3.20    --  108.71  30.00 150.00   91
 27  \w     70.00 178.00   1.00    3.20    --  108.71  15.00  90.00  108
 28  \w     91.00 170.00   1.00    3.20    --  108.71  61.00   0.00   79
;
_diffrn_measurement_device 'four-circle diffractometer'
_diffrn_measurement_device_type 'New Gemini, Dual, Cu at zero, EosS2'
_diffrn_measurement_method '\w scans'
_diffrn_orient_matrix_type 'CrysAlisPro convention (1999,Acta A55,543-557)'
_diffrn_orient_matrix_UB_11 -0.0415865000
_diffrn_orient_matrix_UB_12 -0.0167105000
_diffrn_orient_matrix_UB_13 -0.0952059000
_diffrn_orient_matrix_UB_21 -0.0687117000
_diffrn_orient_matrix_UB_22 0.1496248000
_diffrn_orient_matrix_UB_23 0.0170648000
_diffrn_orient_matrix_UB_31 0.0420756000
_diffrn_orient_matrix_UB_32 0.2277619000
_diffrn_orient_matrix_UB_33 -0.0181673000
_diffrn_radiation_monochromator graphite
_diffrn_radiation_probe x-ray
_diffrn_radiation_type CuK\a
_diffrn_radiation_wavelength 1.54184
_diffrn_reflns_av_R_equivalents 0.0615
_diffrn_reflns_av_unetI/netI 0.0476
_diffrn_reflns_Laue_measured_fraction_full 0.999
_diffrn_reflns_Laue_measured_fraction_max 0.987
_diffrn_reflns_limit_h_max 21
_diffrn_reflns_limit_h_min -21
_diffrn_reflns_limit_k_max 6
_diffrn_reflns_limit_k_min -6
_diffrn_reflns_limit_l_max 19
_diffrn_reflns_limit_l_min -19
_diffrn_reflns_number 8038
_diffrn_reflns_point_group_measured_fraction_full 0.919
_diffrn_reflns_point_group_measured_fraction_max 0.891
_diffrn_reflns_theta_full 67.684
_diffrn_reflns_theta_max 73.331
_diffrn_reflns_theta_min 4.252
_diffrn_source 'fine-focus sealed X-ray tube'
_diffrn_source_type 'Enhance (Cu) X-ray Source'
_exptl_absorpt_coefficient_mu 2.323
_exptl_absorpt_correction_T_max 1.00000
_exptl_absorpt_correction_T_min 0.55043
_exptl_absorpt_correction_type multi-scan
_exptl_absorpt_process_details
;
CrysAlisPro 1.171.38.46 (Rigaku Oxford Diffraction, 2015)
Empirical absorption correction using spherical harmonics,
 implemented in SCALE3 ABSPACK scaling algorithm.
;
_exptl_crystal_colour 'clear light colourless'
_exptl_crystal_colour_lustre clear
_exptl_crystal_colour_modifier light
_exptl_crystal_colour_primary colourless
_exptl_crystal_density_diffrn 1.450
_exptl_crystal_description block
_exptl_crystal_F_000 696
_exptl_crystal_recrystallization_method 'Vapour deposition'
_exptl_crystal_size_max 0.5
_exptl_crystal_size_mid 0.4
_exptl_crystal_size_min 0.2
_refine_diff_density_max 0.590
_refine_diff_density_min -0.513
_refine_diff_density_rms 0.111
_refine_ls_abs_structure_details
;
 Flack x determined using 893 quotients [(I+)-(I-)]/[(I+)+(I-)]
 (Parsons, Flack and Wagner, Acta Cryst. B69 (2013) 249-259).
;
_refine_ls_abs_structure_Flack 0.02(3)
_refine_ls_extinction_method none
_refine_ls_goodness_of_fit_ref 1.052
_refine_ls_hydrogen_treatment constr
_refine_ls_matrix_type full
_refine_ls_number_parameters 201
_refine_ls_number_reflns 2763
_refine_ls_number_restraints 1
_refine_ls_restrained_S_all 1.052
_refine_ls_R_factor_all 0.0851
_refine_ls_R_factor_gt 0.0831
_refine_ls_shift/su_max 0.000
_refine_ls_shift/su_mean 0.000
_refine_ls_structure_factor_coef Fsqd
_refine_ls_weighting_details 'w=1/[\s^2^(Fo^2^)+(0.1890P)^2^+0.2667P] where P=(Fo^2^+2Fc^2^)/3'
_refine_ls_weighting_scheme calc
_refine_ls_wR_factor_gt 0.2220
_refine_ls_wR_factor_ref 0.2261
_reflns_Friedel_coverage 0.633
_reflns_Friedel_fraction_full 0.818
_reflns_Friedel_fraction_max 0.773
_reflns_number_gt 2633
_reflns_number_total 2763
_reflns_threshold_expression 'I > 2\s(I)'
_cod_data_source_file d0ob00004c2.cif
_cod_data_source_block lq-1d-150k
_cod_depositor_comments 'Adding full bibliography for 7157334--7157335.cif.'
_cod_database_code 7157335
_shelx_shelxl_version_number 2014/7
_shelx_space_group_comment
;
The symmetry employed for this shelxl refinement is uniquely defined
by the following loop, which should always be used as a source of
symmetry information in preference to the above space-group names.
They are only intended as comments.
;
_reflns_odcompleteness_completeness 99.93
_reflns_odcompleteness_iscentric 1
_reflns_odcompleteness_theta 66.97
_olex2_refinement_description
;
1. Fixed Uiso
 At 1.2 times of:
  All C(H) groups, All C(H,H) groups
 At 1.5 times of:
  All C(H,H,H) groups, All O(H) groups
2.a Ternary CH refined with riding coordinates:
 C5(H5), C10(H10)
2.b Secondary CH2 refined with riding coordinates:
 C8(H8A,H8B), C6(H6A,H6B), C13(H13A,H13B)
2.c Aromatic/amide H refined with riding coordinates:
 C3(H3), C2(H2A), C1(H1)
2.d Idealised Me refined as rotating group:
 C14(H14A,H14B,H14C)
2.e Idealised tetrahedral OH refined as rotating group:
 O2(H2)
;
_olex2_submission_special_instructions 'No special instructions were received'
_oxdiff_exptl_absorpt_empirical_details
;
Empirical correction (ABSPACK) includes:
- Absorption correction using spherical harmonics
- Frame scaling
- Detector area scaling
;
_oxdiff_exptl_absorpt_empirical_full_max 2.874
_oxdiff_exptl_absorpt_empirical_full_min 0.313

loop_
_space_group_symop_operation_xyz
'x, y, z'
'-x, y, -z'
'x+1/2, y+1/2, z+1/2'
'-x+1/2, y+1/2, -z+1/2'

loop_
_atom_site_label
_atom_site_type_symbol
_atom_site_fract_x
_atom_site_fract_y
_atom_site_fract_z
_atom_site_U_iso_or_equiv
_atom_site_adp_type
_atom_site_occupancy
_atom_site_site_symmetry_order
_atom_site_calc_flag
_atom_site_refinement_flags_posn
S1 S 0.55510(8) 0.3940(3) 0.34271(8) 0.0438(5) Uani 1 1 d .
F1 F 0.91629(19) 0.6223(8) 0.6536(2) 0.0471(9) Uani 1 1 d .
F3 F 0.89453(19) 0.4285(8) 0.5363(2) 0.0497(9) Uani 1 1 d .
F2 F 0.8790(2) 0.8053(8) 0.5343(3) 0.0519(10) Uani 1 1 d .
O2 O 0.7628(2) 0.7729(7) 0.6272(2) 0.0338(8) Uani 1 1 d .
H2 H 0.7920 0.7771 0.6750 0.051 Uiso 1 1 calc GR
O3 O 0.7321(3) 0.1956(9) 0.4349(3) 0.0448(10) Uani 1 1 d .
O1 O 0.6742(2) 0.2323(8) 0.6984(2) 0.0390(9) Uani 1 1 d .
O4 O 0.7789(3) 0.5044(10) 0.3742(3) 0.0474(11) Uani 1 1 d .
C3 C 0.5299(3) 0.7966(10) 0.4048(3) 0.0309(10) Uani 1 1 d .
H3 H 0.5332 0.9294 0.4397 0.037 Uiso 1 1 calc R
C7 C 0.6908(3) 0.2972(10) 0.6337(3) 0.0331(10) Uani 1 1 d .
C9 C 0.7826(3) 0.5751(10) 0.5818(3) 0.0320(10) Uani 1 1 d .
C12 C 0.7450(3) 0.4044(12) 0.4309(3) 0.0359(11) Uani 1 1 d .
C8 C 0.7752(3) 0.3448(10) 0.6281(3) 0.0343(11) Uani 1 1 d .
H8A H 0.8084 0.3521 0.6853 0.041 Uiso 1 1 calc R
H8B H 0.7936 0.2150 0.5982 0.041 Uiso 1 1 calc R
C5 C 0.6410(3) 0.5625(10) 0.5051(3) 0.0309(10) Uani 1 1 d .
H5 H 0.6344 0.6924 0.5434 0.037 Uiso 1 1 calc R
C10 C 0.7256(3) 0.5871(10) 0.4921(3) 0.0325(10) Uani 1 1 d .
H10 H 0.7306 0.7445 0.4682 0.039 Uiso 1 1 calc R
C4 C 0.5780(3) 0.6003(10) 0.4243(3) 0.0329(10) Uani 1 1 d .
C6 C 0.6290(3) 0.3332(11) 0.5526(3) 0.0362(12) Uani 1 1 d .
H6A H 0.5776 0.3377 0.5662 0.043 Uiso 1 1 calc R
H6B H 0.6298 0.1990 0.5151 0.043 Uiso 1 1 calc R
C11 C 0.8688(3) 0.6080(12) 0.5753(4) 0.0413(13) Uani 1 1 d .
C2 C 0.4753(3) 0.7722(12) 0.3258(4) 0.0417(12) Uani 1 1 d .
H2A H 0.4384 0.8883 0.3038 0.050 Uiso 1 1 calc R
C1 C 0.4808(4) 0.5694(13) 0.2855(4) 0.0455(14) Uani 1 1 d .
H1 H 0.4487 0.5276 0.2331 0.055 Uiso 1 1 calc R
C13 C 0.8084(6) 0.3432(18) 0.3175(5) 0.071(2) Uani 1 1 d .
H13A H 0.7689 0.3189 0.2650 0.085 Uiso 1 1 calc R
H13B H 0.8218 0.1909 0.3449 0.085 Uiso 1 1 calc R
C14 C 0.8795(9) 0.458(3) 0.2994(11) 0.137(7) Uani 1 1 d .
H14A H 0.8930 0.3831 0.2512 0.206 Uiso 1 1 calc GR
H14B H 0.9225 0.4434 0.3484 0.206 Uiso 1 1 calc GR
H14C H 0.8688 0.6231 0.2871 0.206 Uiso 1 1 calc GR

loop_
_atom_site_aniso_label
_atom_site_aniso_U_11
_atom_site_aniso_U_22
_atom_site_aniso_U_33
_atom_site_aniso_U_23
_atom_site_aniso_U_13
_atom_site_aniso_U_12
S1 0.0507(8) 0.0359(8) 0.0389(7) -0.0047(5) -0.0024(5) 0.0009(6)
F1 0.0353(15) 0.053(2) 0.0471(17) -0.0004(15) -0.0035(13) -0.0052(15)
F3 0.0378(15) 0.057(3) 0.0534(17) -0.0064(17) 0.0093(13) 0.0051(17)
F2 0.0428(16) 0.051(2) 0.0590(19) 0.0138(17) 0.0058(14) -0.0117(15)
O2 0.0418(17) 0.024(2) 0.0320(16) -0.0038(15) 0.0006(13) 0.0017(15)
O3 0.056(2) 0.031(2) 0.048(2) -0.0067(17) 0.0131(18) 0.0003(18)
O1 0.0419(18) 0.040(2) 0.0335(17) 0.0054(15) 0.0043(14) -0.0037(16)
O4 0.051(2) 0.049(3) 0.046(2) -0.0041(19) 0.0187(18) -0.0003(19)
C3 0.0276(18) 0.033(3) 0.0301(19) 0.0003(19) 0.0012(16) 0.0023(19)
C7 0.040(2) 0.024(3) 0.032(2) -0.001(2) 0.0010(18) -0.004(2)
C9 0.036(2) 0.025(3) 0.033(2) -0.003(2) 0.0023(18) 0.002(2)
C12 0.031(2) 0.041(3) 0.034(2) -0.003(2) 0.0035(17) 0.000(2)
C8 0.035(2) 0.027(3) 0.036(2) -0.0011(19) -0.0009(17) 0.0008(18)
C5 0.032(2) 0.025(3) 0.033(2) 0.000(2) 0.0016(17) 0.0012(18)
C10 0.037(2) 0.025(3) 0.033(2) 0.003(2) 0.0042(18) -0.001(2)
C4 0.036(2) 0.029(3) 0.034(2) -0.001(2) 0.0093(18) -0.004(2)
C6 0.036(2) 0.036(3) 0.034(2) -0.001(2) 0.0025(18) -0.004(2)
C11 0.042(3) 0.040(3) 0.039(3) 0.001(2) 0.004(2) 0.001(2)
C2 0.039(2) 0.040(3) 0.043(3) 0.014(2) 0.002(2) -0.002(2)
C1 0.045(3) 0.047(4) 0.040(2) 0.003(3) -0.002(2) -0.013(3)
C13 0.090(5) 0.070(6) 0.064(4) -0.010(4) 0.043(4) 0.011(5)
C14 0.129(11) 0.132(14) 0.188(16) 0.017(12) 0.113(12) 0.030(10)

loop_
_atom_type_symbol
_atom_type_description
_atom_type_scat_dispersion_real
_atom_type_scat_dispersion_imag
_atom_type_scat_source
C C 0.0181 0.0091 'International Tables Vol C Tables 4.2.6.8 and 6.1.1.4'
H H 0.0000 0.0000 'International Tables Vol C Tables 4.2.6.8 and 6.1.1.4'
F F 0.0727 0.0534 'International Tables Vol C Tables 4.2.6.8 and 6.1.1.4'
O O 0.0492 0.0322 'International Tables Vol C Tables 4.2.6.8 and 6.1.1.4'
S S 0.3331 0.5567 'International Tables Vol C Tables 4.2.6.8 and 6.1.1.4'

loop_
_geom_angle_atom_site_label_1
_geom_angle_atom_site_label_2
_geom_angle_atom_site_label_3
_geom_angle
C1 S1 C4 92.0(3)
C9 O2 H2 109.5
C12 O4 C13 116.1(6)
C4 C3 H3 123.9
C4 C3 C2 112.2(5)
C2 C3 H3 123.9
O1 C7 C8 122.3(4)
O1 C7 C6 121.7(5)
C6 C7 C8 116.0(4)
O2 C9 C8 111.4(4)
O2 C9 C10 105.3(4)
O2 C9 C11 107.1(4)
C8 C9 C10 112.6(4)
C8 C9 C11 109.2(4)
C11 C9 C10 111.1(4)
O3 C12 O4 125.0(5)
O3 C12 C10 124.0(5)
O4 C12 C10 111.0(6)
C7 C8 H8A 109.3
C7 C8 H8B 109.3
C9 C8 C7 111.8(4)
C9 C8 H8A 109.3
C9 C8 H8B 109.3
H8A C8 H8B 107.9
C10 C5 H5 105.6
C4 C5 H5 105.6
C4 C5 C10 113.7(4)
C4 C5 C6 113.0(4)
C6 C5 H5 105.6
C6 C5 C10 112.5(4)
C9 C10 H10 107.9
C12 C10 C9 112.5(4)
C12 C10 C5 112.8(4)
C12 C10 H10 107.9
C5 C10 C9 107.5(4)
C5 C10 H10 107.9
C3 C4 S1 110.0(4)
C3 C4 C5 126.3(5)
C5 C4 S1 123.6(4)
C7 C6 C5 113.1(4)
C7 C6 H6A 109.0
C7 C6 H6B 109.0
C5 C6 H6A 109.0
C5 C6 H6B 109.0
H6A C6 H6B 107.8
F1 C11 C9 110.4(4)
F3 C11 F1 106.6(5)
F3 C11 F2 108.0(4)
F3 C11 C9 112.4(5)
F2 C11 F1 106.9(5)
F2 C11 C9 112.2(5)
C3 C2 H2A 122.8
C1 C2 C3 114.4(6)
C1 C2 H2A 122.8
S1 C1 H1 124.3
C2 C1 S1 111.4(4)
C2 C1 H1 124.3
O4 C13 H13A 110.5
O4 C13 H13B 110.5
O4 C13 C14 106.0(9)
H13A C13 H13B 108.7
C14 C13 H13A 110.5
C14 C13 H13B 110.5
C13 C14 H14A 109.5
C13 C14 H14B 109.5
C13 C14 H14C 109.5
H14A C14 H14B 109.5
H14A C14 H14C 109.5
H14B C14 H14C 109.5

loop_
_geom_bond_atom_site_label_1
_geom_bond_atom_site_label_2
_geom_bond_distance
S1 C4 1.731(5)
S1 C1 1.721(7)
F1 C11 1.343(6)
F3 C11 1.323(7)
F2 C11 1.326(7)
O2 H2 0.8200
O2 C9 1.418(6)
O3 C12 1.204(9)
O1 C7 1.199(6)
O4 C12 1.320(7)
O4 C13 1.461(8)
C3 H3 0.9300
C3 C4 1.383(8)
C3 C2 1.411(7)
C7 C8 1.519(7)
C7 C6 1.506(6)
C9 C8 1.517(8)
C9 C10 1.556(7)
C9 C11 1.541(7)
C12 C10 1.516(7)
C8 H8A 0.9700
C8 H8B 0.9700
C5 H5 0.9800
C5 C10 1.542(7)
C5 C4 1.514(7)
C5 C6 1.541(7)
C10 H10 0.9800
C6 H6A 0.9700
C6 H6B 0.9700
C2 H2A 0.9300
C2 C1 1.329(10)
C1 H1 0.9300
C13 H13A 0.9700
C13 H13B 0.9700
C13 C14 1.485(17)
C14 H14A 0.9600
C14 H14B 0.9600
C14 H14C 0.9600
